data_7134479
loop_
_publ_author_name
'Othman, Karwan Abdulmajed'
'Xiang, Yimin'
'Wang, Yue'
'Huang, Nianyu'
'Wang, Nengzhong'
'Li, Linxuan'
'Yao, Hui'

_publ_section_title
;
 Stereoselective synthesis of C-glycosides from glycals and
 organotrifluoroborate salts
;
_journal_issue 43
_journal_name_full 'Chemical Communications'
_journal_page_first 7867
_journal_page_last 7870
_journal_paper_doi 10.1039/D5CC00271K
_journal_volume 61
_journal_year 2025
_chemical_absolute_configuration unk
_chemical_formula_moiety 'C16 H16 O2'
_chemical_formula_sum 'C16 H16 O2'
_chemical_formula_weight 240.29
_space_group_crystal_system monoclinic
_space_group_IT_number 4
_space_group_name_Hall 'P 2yb'
_space_group_name_H-M_alt 'P 1 21 1'
_atom_sites_solution_hydrogens geom
_atom_sites_solution_primary dual
_audit_creation_date 2023-05-09
_audit_creation_method
;
Olex2 1.5-beta
(compiled 2022.04.07 svn.rca3783a0 for OlexSys, GUI svn.r6439)
;
_audit_update_record
;
2024-11-22 deposited with the CCDC.	2025-04-29 downloaded from the CCDC.
;
_cell_angle_alpha 90
_cell_angle_beta 94.239(7)
_cell_angle_gamma 90
_cell_formula_units_Z 2
_cell_length_a 8.6971(6)
_cell_length_b 5.8730(4)
_cell_length_c 12.5155(9)
_cell_measurement_reflns_used 4164
_cell_measurement_temperature 150.01(10)
_cell_measurement_theta_max 73.9450
_cell_measurement_theta_min 6.0060
_cell_volume 637.52(8)
_computing_cell_refinement 'CrysAlisPro 1.171.39.33c (Rigaku OD, 2017)'
_computing_data_collection 'CrysAlisPro 1.171.39.33c (Rigaku OD, 2017)'
_computing_data_reduction 'CrysAlisPro 1.171.39.33c (Rigaku OD, 2017)'
_computing_molecular_graphics 'Olex2 1.5-beta (Dolomanov et al., 2009)'
_computing_publication_material 'Olex2 1.5-beta (Dolomanov et al., 2009)'
_computing_structure_refinement 'SHELXL 2018/3 (Sheldrick, 2015)'
_computing_structure_solution 'SHELXT 2014/5 (Sheldrick, 2014)'
_diffrn_ambient_environment N~2~
_diffrn_ambient_temperature 150.01(10)
_diffrn_detector 'CCD plate'
_diffrn_measured_fraction_theta_full 0.995
_diffrn_measured_fraction_theta_max 0.975
_diffrn_measurement_details
;
List of Runs (angles in degrees, time in seconds):

  # Type    Start    End  Width  t~exp~   \w     \q     \k     \f   Frames
#--------------------------------------------------------------------------
  1  \w    -27.00  31.00   0.50    0.50    --    0.00 -82.00 -90.00  116
  2  \w      2.00  31.00   0.50    0.50    --    0.00 -82.00   0.00   58
  3  \w    -45.00   0.00   0.50    0.50    --    0.00 -77.00  60.00   90
  4  \w     80.00 152.00   0.50    0.50    --   95.80  30.00  90.00  144
  5  \w     83.00 126.00   0.50    0.50    --   95.80 -82.00  30.00   86
  6  \w     25.00 105.00   0.50    0.50    --   95.80 -30.00-120.00  160
  7  \w     73.00 160.00   0.50    0.50    --   95.80  61.00-180.00  174
  8  \w      7.00  48.00   0.50    0.50    --   95.80 -82.00  30.00   82
  9  \w     79.00 145.00   0.50    0.50    --   95.80  30.00-180.00  132
 10  \w    155.00 180.00   0.50    0.50    --   95.80  82.00-120.00   50
 11  \w     90.00 145.00   0.50    0.50    --   95.80  30.00 120.00  110
 12  \w    160.00 185.00   0.50    0.50    --   95.80  30.00  30.00   50
 13  \w    -26.00  24.00   0.50    0.50    --    0.00 -82.00 150.00  100
 14  \w    -25.00   1.00   0.50    0.50    --    0.00 -82.00-180.00   52
 15  \w    -27.00  -2.00   0.50    0.50    --    0.00 -82.00 -30.00   50
 16  \w     10.00  53.00   0.50    0.50    --   95.80 -15.00  60.00   86
 17  \w    136.00 172.00   0.50    0.50    --   95.80  82.00 -30.00   72
 18  \w     72.00  98.00   0.50    0.50    --   95.80  61.00 120.00   52
 19  \w     87.00 113.00   0.50    0.50    --   95.80  82.00 -30.00   52
 20  \w     81.00 107.00   0.50    0.50    --   95.80 -61.00  60.00   52
 21  \w     94.00 129.00   0.50    0.50    --   95.80  45.00-150.00   70
 22  \w    146.00 182.00   0.50    0.50    --   95.80  45.00-150.00   72
 23  \w     27.00  53.00   0.50    0.50    --   95.80 -77.00 -60.00   52
 24  \w     82.00 120.00   0.50    0.50    --   95.80 -77.00 -60.00   76
 25  \w     39.00  65.00   0.50    0.50    --   95.80 -61.00  60.00   52
 26  \w     73.00  86.50   0.50    0.50    --   95.80  61.00 150.00   27
;
_diffrn_measurement_device 'four-circle diffractometer'
_diffrn_measurement_device_type 'XtaLAB AFC12 (RINC): Kappa single'
_diffrn_measurement_method '\w scans'
_diffrn_orient_matrix_type 'CrysAlisPro convention (1999,Acta A55,543-557)'
_diffrn_orient_matrix_UB_11 0.0127613000
_diffrn_orient_matrix_UB_12 0.1123121000
_diffrn_orient_matrix_UB_13 -0.1101957000
_diffrn_orient_matrix_UB_21 0.1716480000
_diffrn_orient_matrix_UB_22 -0.0661579000
_diffrn_orient_matrix_UB_23 0.0035794000
_diffrn_orient_matrix_UB_31 -0.0437238000
_diffrn_orient_matrix_UB_32 -0.2276666000
_diffrn_orient_matrix_UB_33 -0.0555230000
_diffrn_radiation_monochromator mirror
_diffrn_radiation_probe x-ray
_diffrn_radiation_type 'Cu K\a'
_diffrn_radiation_wavelength 1.54184
_diffrn_reflns_av_R_equivalents 0.1154
_diffrn_reflns_av_unetI/netI 0.0652
_diffrn_reflns_Laue_measured_fraction_full 0.995
_diffrn_reflns_Laue_measured_fraction_max 0.975
_diffrn_reflns_limit_h_max 10
_diffrn_reflns_limit_h_min -10
_diffrn_reflns_limit_k_max 7
_diffrn_reflns_limit_k_min -7
_diffrn_reflns_limit_l_max 15
_diffrn_reflns_limit_l_min -15
_diffrn_reflns_number 4254
_diffrn_reflns_point_group_measured_fraction_full 0.894
_diffrn_reflns_point_group_measured_fraction_max 0.858
_diffrn_reflns_theta_full 67.684
_diffrn_reflns_theta_max 74.296
_diffrn_reflns_theta_min 5.099
_diffrn_source 'Rotating-anode X-ray tube'
_diffrn_source_type 'Rigaku (Cu) X-ray Source'
_exptl_absorpt_coefficient_mu 0.645
_exptl_absorpt_correction_type none
_exptl_crystal_colour 'clear light colourless'
_exptl_crystal_density_diffrn 1.252
_exptl_crystal_description block
_exptl_crystal_F_000 256
_exptl_crystal_size_max 0.14
_exptl_crystal_size_mid 0.12
_exptl_crystal_size_min 0.1
_refine_diff_density_max 0.382
_refine_diff_density_min -0.341
_refine_diff_density_rms 0.106
_refine_ls_abs_structure_details
;
 Classical Flack method preferred over Parsons because s.u. lower.
;
_refine_ls_abs_structure_Flack 0.4(3)
_refine_ls_extinction_coef 0.056(10)
_refine_ls_extinction_expression Fc^*^=kFc[1+0.001xFc^2^\l^3^/sin(2\q)]^-1/4^
_refine_ls_extinction_method 'SHELXL-2018/3 (Sheldrick 2018)'
_refine_ls_goodness_of_fit_ref 1.025
_refine_ls_hydrogen_treatment constr
_refine_ls_matrix_type full
_refine_ls_number_parameters 166
_refine_ls_number_reflns 2230
_refine_ls_number_restraints 1
_refine_ls_restrained_S_all 1.025
_refine_ls_R_factor_all 0.0609
_refine_ls_R_factor_gt 0.0580
_refine_ls_shift/su_max 0.000
_refine_ls_shift/su_mean 0.000
_refine_ls_structure_factor_coef Fsqd
_refine_ls_weighting_details 'w=1/[\s^2^(Fo^2^)+(0.1389P)^2^+0.0169P] where P=(Fo^2^+2Fc^2^)/3'
_refine_ls_weighting_scheme calc
_refine_ls_wR_factor_gt 0.1545
_refine_ls_wR_factor_ref 0.1576
_reflns_Friedel_coverage 0.597
_reflns_Friedel_fraction_full 0.769
_reflns_Friedel_fraction_max 0.715
_reflns_number_gt 2161
_reflns_number_total 2230
_reflns_threshold_expression 'I > 2\s(I)'
_cod_data_source_file d5cc00271k2.cif
_cod_data_source_block 2023-11
_cod_depositor_comments 'Adding full bibliography for 7134479--7134481.cif.'
_cod_database_code 7134479
_shelx_shelxl_version_number 2018/3
_chemical_oxdiff_formula 'C32 H32 O4 '
_shelx_space_group_comment
;
The symmetry employed for this shelxl refinement is uniquely defined
by the following loop, which should always be used as a source of
symmetry information in preference to the above space-group names.
They are only intended as comments.
;
_olex2_refinement_description
;
1. Fixed Uiso
 At 1.2 times of:
  All C(H) groups
 At 1.5 times of:
  All C(H,H,H) groups, All O(H) groups
2.a Ternary CH refined with riding coordinates:
 C11(H11), C14(H14), C15(H15)
2.b Aromatic/amide H refined with riding coordinates:
 C2(H2A), C4(H4), C5(H5), C6(H6), C7(H7), C9(H9), C10(H10), C12(H12), C13(H13)
2.c Idealised Me refined as rotating group:
 C16(H16A,H16B,H16C)
2.d Idealised tetrahedral OH refined as rotating group:
 O2(H2)
;
_olex2_submission_special_instructions 'No special instructions were received'
_oxdiff_exptl_absorpt_empirical_details
;
Empirical correction (ABSPACK) includes:
- Frame scaling
;
_oxdiff_exptl_absorpt_empirical_full_max 2.291
_oxdiff_exptl_absorpt_empirical_full_min 0.510

loop_
_space_group_symop_operation_xyz
'x, y, z'
'-x, y+1/2, -z'

loop_
_atom_site_label
_atom_site_type_symbol
_atom_site_fract_x
_atom_site_fract_y
_atom_site_fract_z
_atom_site_U_iso_or_equiv
_atom_site_adp_type
_atom_site_occupancy
_atom_site_site_symmetry_order
_atom_site_calc_flag
_atom_site_refinement_flags_posn
_atom_site_refinement_flags_adp
_atom_site_refinement_flags_occupancy
_atom_site_disorder_assembly
_atom_site_disorder_group
O1 O 0.66204(18) 0.4175(3) 0.15985(12) 0.0249(5) Uani 1 1 d . . . . .
O2 O 0.5823(2) 0.7461(4) -0.01185(13) 0.0366(6) Uani 1 1 d . . . . .
H2 H 0.509067 0.831896 -0.033187 0.055 Uiso 1 1 calc R U . . .
C1 C 0.6577(3) 0.4176(4) 0.35435(18) 0.0239(6) Uani 1 1 d . . . . .
C2 C 0.6553(3) 0.5744(4) 0.43540(18) 0.0242(5) Uani 1 1 d . . . . .
H2A H 0.597179 0.710350 0.424307 0.029 Uiso 1 1 calc R U . . .
C3 C 0.7390(3) 0.5359(4) 0.53615(19) 0.0249(6) Uani 1 1 d . . . . .
C4 C 0.7386(3) 0.6956(5) 0.6211(2) 0.0299(6) Uani 1 1 d . . . . .
H4 H 0.681269 0.832696 0.611359 0.036 Uiso 1 1 calc R U . . .
C5 C 0.8201(3) 0.6542(6) 0.7170(2) 0.0339(7) Uani 1 1 d . . . . .
H5 H 0.818862 0.762573 0.773260 0.041 Uiso 1 1 calc R U . . .
C6 C 0.9056(3) 0.4521(6) 0.7326(2) 0.0333(6) Uani 1 1 d . . . . .
H6 H 0.961179 0.424755 0.799544 0.040 Uiso 1 1 calc R U . . .
C7 C 0.9096(3) 0.2943(5) 0.6522(2) 0.0301(6) Uani 1 1 d . . . . .
H7 H 0.968452 0.159063 0.663582 0.036 Uiso 1 1 calc R U . . .
C8 C 0.8259(3) 0.3324(5) 0.55145(19) 0.0256(6) Uani 1 1 d . . . . .
C9 C 0.8277(3) 0.1747(5) 0.4662(2) 0.0291(6) Uani 1 1 d . . . . .
H9 H 0.886666 0.039097 0.475472 0.035 Uiso 1 1 calc R U . . .
C10 C 0.7454(3) 0.2148(5) 0.3705(2) 0.0291(6) Uani 1 1 d . . . . .
H10 H 0.747064 0.106136 0.314350 0.035 Uiso 1 1 calc R U . . .
C11 C 0.5645(3) 0.4453(4) 0.24699(19) 0.0248(6) Uani 1 1 d . . . . .
H11 H 0.489220 0.316445 0.241543 0.030 Uiso 1 1 calc R U . . .
C12 C 0.4716(3) 0.6590(5) 0.23515(18) 0.0278(6) Uani 1 1 d . . . . .
H12 H 0.389139 0.680401 0.279845 0.033 Uiso 1 1 calc R U . . .
C13 C 0.4994(3) 0.8194(5) 0.16506(19) 0.0296(6) Uani 1 1 d . . . . .
H13 H 0.432821 0.947653 0.158062 0.036 Uiso 1 1 calc R U . . .
C14 C 0.6339(3) 0.8045(5) 0.09590(18) 0.0285(6) Uani 1 1 d . . . . .
H14 H 0.688388 0.954413 0.096398 0.034 Uiso 1 1 calc R U . . .
C15 C 0.7455(3) 0.6208(5) 0.13859(18) 0.0264(6) Uani 1 1 d . . . . .
H15 H 0.799366 0.675456 0.207169 0.032 Uiso 1 1 calc R U . . .
C16 C 0.8656(3) 0.5550(6) 0.0626(2) 0.0387(7) Uani 1 1 d . . . . .
H16A H 0.940643 0.451233 0.098950 0.058 Uiso 1 1 calc R U . . .
H16B H 0.918684 0.692058 0.039963 0.058 Uiso 1 1 calc R U . . .
H16C H 0.815284 0.479093 -0.000399 0.058 Uiso 1 1 calc R U . . .

loop_
_atom_site_aniso_label
_atom_site_aniso_U_11
_atom_site_aniso_U_22
_atom_site_aniso_U_33
_atom_site_aniso_U_23
_atom_site_aniso_U_13
_atom_site_aniso_U_12
O1 0.0303(8) 0.0227(8) 0.0216(8) -0.0015(7) 0.0008(6) 0.0019(7)
O2 0.0467(11) 0.0418(12) 0.0201(8) -0.0012(8) -0.0057(7) 0.0123(9)
C1 0.0230(10) 0.0252(12) 0.0236(11) 0.0010(10) 0.0019(8) -0.0019(9)
C2 0.0268(10) 0.0220(12) 0.0236(12) -0.0005(10) 0.0010(8) 0.0018(9)
C3 0.0239(11) 0.0278(13) 0.0233(11) 0.0006(10) 0.0039(8) -0.0005(9)
C4 0.0323(12) 0.0309(14) 0.0265(11) -0.0023(11) 0.0020(9) 0.0031(10)
C5 0.0316(12) 0.0435(16) 0.0263(12) -0.0051(12) 0.0001(9) -0.0030(11)
C6 0.0277(11) 0.0469(17) 0.0244(11) 0.0031(12) -0.0032(9) -0.0024(11)
C7 0.0242(11) 0.0353(15) 0.0304(12) 0.0071(11) -0.0015(8) -0.0007(9)
C8 0.0221(10) 0.0291(13) 0.0257(12) 0.0034(11) 0.0030(8) -0.0009(9)
C9 0.0298(12) 0.0269(12) 0.0306(12) 0.0007(11) 0.0012(9) 0.0060(10)
C10 0.0317(12) 0.0272(14) 0.0283(11) -0.0021(11) 0.0022(9) 0.0030(10)
C11 0.0254(11) 0.0261(12) 0.0224(10) -0.0013(10) -0.0009(8) -0.0007(9)
C12 0.0254(11) 0.0345(14) 0.0229(11) -0.0026(10) -0.0025(8) 0.0050(10)
C13 0.0357(13) 0.0284(12) 0.0237(11) -0.0042(10) -0.0052(9) 0.0080(9)
C14 0.0377(13) 0.0249(12) 0.0222(11) -0.0018(10) -0.0020(9) -0.0022(10)
C15 0.0269(11) 0.0311(14) 0.0209(11) -0.0021(9) -0.0010(9) -0.0030(9)
C16 0.0314(13) 0.0570(19) 0.0283(13) -0.0025(13) 0.0062(10) 0.0016(12)

loop_
_atom_type_symbol
_atom_type_description
_atom_type_scat_dispersion_real
_atom_type_scat_dispersion_imag
_atom_type_scat_source
C C 0.0181 0.0091 'International Tables Vol C Tables 4.2.6.8 and 6.1.1.4'
H H 0.0000 0.0000 'International Tables Vol C Tables 4.2.6.8 and 6.1.1.4'
O O 0.0492 0.0322 'International Tables Vol C Tables 4.2.6.8 and 6.1.1.4'

loop_
_geom_angle_atom_site_label_1
_geom_angle_atom_site_label_2
_geom_angle_atom_site_label_3
_geom_angle
_geom_angle_site_symmetry_1
_geom_angle_site_symmetry_3
_geom_angle_publ_flag
C15 O1 C11 112.40(18) . . ?
C14 O2 H2 109.5 . . ?
C2 C1 C10 119.7(2) . . ?
C2 C1 C11 122.9(2) . . ?
C10 C1 C11 117.3(2) . . ?
C1 C2 H2A 119.6 . . ?
C1 C2 C3 120.9(2) . . ?
C3 C2 H2A 119.6 . . ?
C4 C3 C2 121.9(2) . . ?
C4 C3 C8 119.1(2) . . ?
C8 C3 C2 119.0(2) . . ?
C3 C4 H4 119.7 . . ?
C5 C4 C3 120.6(3) . . ?
C5 C4 H4 119.7 . . ?
C4 C5 H5 119.8 . . ?
C4 C5 C6 120.4(3) . . ?
C6 C5 H5 119.8 . . ?
C5 C6 H6 119.6 . . ?
C7 C6 C5 120.7(2) . . ?
C7 C6 H6 119.6 . . ?
C6 C7 H7 119.9 . . ?
C6 C7 C8 120.3(3) . . ?
C8 C7 H7 119.9 . . ?
C3 C8 C7 118.9(2) . . ?
C9 C8 C3 119.0(2) . . ?
C9 C8 C7 122.1(2) . . ?
C8 C9 H9 119.6 . . ?
C10 C9 C8 120.9(2) . . ?
C10 C9 H9 119.6 . . ?
C1 C10 H10 119.7 . . ?
C9 C10 C1 120.6(2) . . ?
C9 C10 H10 119.7 . . ?
O1 C11 C1 110.54(17) . . ?
O1 C11 H11 106.4 . . ?
O1 C11 C12 111.4(2) . . ?
C1 C11 H11 106.4 . . ?
C12 C11 C1 115.2(2) . . ?
C12 C11 H11 106.4 . . ?
C11 C12 H12 118.6 . . ?
C13 C12 C11 122.7(2) . . ?
C13 C12 H12 118.6 . . ?
C12 C13 H13 119.1 . . ?
C12 C13 C14 121.8(2) . . ?
C14 C13 H13 119.1 . . ?
O2 C14 C13 110.6(2) . . ?
O2 C14 H14 109.4 . . ?
O2 C14 C15 108.0(2) . . ?
C13 C14 H14 109.4 . . ?
C13 C14 C15 110.0(2) . . ?
C15 C14 H14 109.4 . . ?
O1 C15 C14 109.72(19) . . ?
O1 C15 H15 108.7 . . ?
O1 C15 C16 106.7(2) . . ?
C14 C15 H15 108.7 . . ?
C16 C15 C14 114.3(2) . . ?
C16 C15 H15 108.7 . . ?
C15 C16 H16A 109.5 . . ?
C15 C16 H16B 109.5 . . ?
C15 C16 H16C 109.5 . . ?
H16A C16 H16B 109.5 . . ?
H16A C16 H16C 109.5 . . ?
H16B C16 H16C 109.5 . . ?

loop_
_geom_bond_atom_site_label_1
_geom_bond_atom_site_label_2
_geom_bond_distance
_geom_bond_site_symmetry_2
_geom_bond_publ_flag
O1 C11 1.439(3) . ?
O1 C15 1.432(3) . ?
O2 H2 0.8400 . ?
O2 C14 1.431(3) . ?
C1 C2 1.371(3) . ?
C1 C10 1.420(4) . ?
C1 C11 1.526(3) . ?
C2 H2A 0.9500 . ?
C2 C3 1.427(3) . ?
C3 C4 1.418(4) . ?
C3 C8 1.420(3) . ?
C4 H4 0.9500 . ?
C4 C5 1.370(4) . ?
C5 H5 0.9500 . ?
C5 C6 1.406(4) . ?
C6 H6 0.9500 . ?
C6 C7 1.370(4) . ?
C7 H7 0.9500 . ?
C7 C8 1.426(3) . ?
C8 C9 1.413(4) . ?
C9 H9 0.9500 . ?
C9 C10 1.370(4) . ?
C10 H10 0.9500 . ?
C11 H11 1.0000 . ?
C11 C12 1.494(3) . ?
C12 H12 0.9500 . ?
C12 C13 1.322(4) . ?
C13 H13 0.9500 . ?
C13 C14 1.508(4) . ?
C14 H14 1.0000 . ?
C14 C15 1.521(4) . ?
C15 H15 1.0000 . ?
C15 C16 1.514(3) . ?
C16 H16A 0.9800 . ?
C16 H16B 0.9800 . ?
C16 H16C 0.9800 . ?

loop_
_geom_torsion_atom_site_label_1
_geom_torsion_atom_site_label_2
_geom_torsion_atom_site_label_3
_geom_torsion_atom_site_label_4
_geom_torsion
_geom_torsion_site_symmetry_1
_geom_torsion_site_symmetry_2
_geom_torsion_site_symmetry_3
_geom_torsion_site_symmetry_4
_geom_torsion_publ_flag
O1 C11 C12 C13 -12.1(3) . . . . ?
O2 C14 C15 O1 -73.3(2) . . . . ?
O2 C14 C15 C16 46.4(3) . . . . ?
C1 C2 C3 C4 179.8(2) . . . . ?
C1 C2 C3 C8 0.3(3) . . . . ?
C1 C11 C12 C13 114.8(3) . . . . ?
C2 C1 C10 C9 -0.1(3) . . . . ?
C2 C1 C11 O1 128.4(2) . . . . ?
C2 C1 C11 C12 1.1(3) . . . . ?
C2 C3 C4 C5 -180.0(2) . . . . ?
C2 C3 C8 C7 179.9(2) . . . . ?
C2 C3 C8 C9 0.4(3) . . . . ?
C3 C4 C5 C6 0.0(4) . . . . ?
C3 C8 C9 C10 -0.9(4) . . . . ?
C4 C3 C8 C7 0.3(3) . . . . ?
C4 C3 C8 C9 -179.2(2) . . . . ?
C4 C5 C6 C7 0.4(4) . . . . ?
C5 C6 C7 C8 -0.5(4) . . . . ?
C6 C7 C8 C3 0.1(4) . . . . ?
C6 C7 C8 C9 179.6(2) . . . . ?
C7 C8 C9 C10 179.6(2) . . . . ?
C8 C3 C4 C5 -0.4(4) . . . . ?
C8 C9 C10 C1 0.7(4) . . . . ?
C10 C1 C2 C3 -0.4(3) . . . . ?
C10 C1 C11 O1 -54.0(3) . . . . ?
C10 C1 C11 C12 178.7(2) . . . . ?
C11 O1 C15 C14 -67.1(2) . . . . ?
C11 O1 C15 C16 168.59(18) . . . . ?
C11 C1 C2 C3 177.1(2) . . . . ?
C11 C1 C10 C9 -177.7(2) . . . . ?
C11 C12 C13 C14 -3.7(4) . . . . ?
C12 C13 C14 O2 105.2(3) . . . . ?
C12 C13 C14 C15 -13.9(3) . . . . ?
C13 C14 C15 O1 47.4(3) . . . . ?
C13 C14 C15 C16 167.2(2) . . . . ?
C15 O1 C11 C1 -81.7(2) . . . . ?
C15 O1 C11 C12 47.7(2) . . . . ?
